data_1553700
loop_
_publ_author_name
'Zheng, Chao'
'Zang, Qiguang'
'Nie, Han'
'Huang, Weitao'
'Zhao, Zujin'
'Qin, Anjun'
'Hu, Rongrong'
'Tang, Ben Zhong'

_publ_section_title
;
 Fluorescence visualization of crystal formation and transformation
 processes of organic luminogens with crystallization-induced emission
 characteristics
;
_journal_issue 1
_journal_name_full 'Materials Chemistry Frontiers'
_journal_page_first 180
_journal_paper_doi 10.1039/C7QM00435D
_journal_volume 2
_journal_year 2018
_chemical_formula_moiety 'C22 H16 N2 O'
_chemical_formula_sum 'C22 H16 N2 O'
_chemical_formula_weight 324.37
_space_group_crystal_system triclinic
_space_group_IT_number 2
_space_group_name_Hall '-P 1'
_space_group_name_H-M_alt 'P -1'
_atom_sites_solution_hydrogens geom
_atom_sites_solution_primary direct
_atom_sites_solution_secondary difmap
_audit_creation_date 2014-12-12
_audit_creation_method
;
Olex2 1.2
(compiled 2014.03.20 svn.r2914 for OlexSys, GUI svn.r4816)
;
_audit_update_record
;
2016-08-19 deposited with the CCDC.
2017-11-22 downloaded from the CCDC.
;
_cell_angle_alpha 79.332(8)
_cell_angle_beta 65.483(8)
_cell_angle_gamma 69.001(9)
_cell_formula_units_Z 2
_cell_length_a 9.2692(8)
_cell_length_b 9.9355(10)
_cell_length_c 10.8222(9)
_cell_measurement_reflns_used 1675
_cell_measurement_temperature 293(2)
_cell_measurement_theta_max 29.4692
_cell_measurement_theta_min 3.8364
_cell_volume 845.80(15)
_computing_cell_refinement
;
CrysAlisPro, Agilent Technologies,
Version 1.171.35.11 (release 16-05-2011 CrysAlis171 .NET)
(compiled May 16 2011,17:55:39)
;
_computing_data_collection
;
CrysAlisPro, Agilent Technologies,
Version 1.171.35.11 (release 16-05-2011 CrysAlis171 .NET)
(compiled May 16 2011,17:55:39)
;
_computing_data_reduction
;
CrysAlisPro, Agilent Technologies,
Version 1.171.35.11 (release 16-05-2011 CrysAlis171 .NET)
(compiled May 16 2011,17:55:39)
;
_computing_molecular_graphics 'Olex2 (Dolomanov et al., 2009)'
_computing_publication_material 'Olex2 (Dolomanov et al., 2009)'
_computing_structure_refinement 'ShelXL (Sheldrick, 2008)'
_computing_structure_solution 'ShelXS (Sheldrick, 2008)'
_diffrn_ambient_temperature 293.15
_diffrn_detector_area_resol_mean 10.3592
_diffrn_measured_fraction_theta_full 0.996
_diffrn_measured_fraction_theta_max 0.996
_diffrn_measurement_device_type 'Xcalibur, Atlas, Gemini ultra'
_diffrn_measurement_method '\w scans'
_diffrn_orient_matrix_UB_11 -0.0098785000
_diffrn_orient_matrix_UB_12 -0.0124558000
_diffrn_orient_matrix_UB_13 0.0693118000
_diffrn_orient_matrix_UB_21 0.0367025000
_diffrn_orient_matrix_UB_22 0.0538762000
_diffrn_orient_matrix_UB_23 -0.0067273000
_diffrn_orient_matrix_UB_31 -0.0800474000
_diffrn_orient_matrix_UB_32 0.0529194000
_diffrn_orient_matrix_UB_33 0.0186927000
_diffrn_radiation_monochromator graphite
_diffrn_radiation_type MoK\a
_diffrn_radiation_wavelength 0.71073
_diffrn_reflns_av_R_equivalents 0.0274
_diffrn_reflns_av_unetI/netI 0.0391
_diffrn_reflns_limit_h_max 11
_diffrn_reflns_limit_h_min -9
_diffrn_reflns_limit_k_max 11
_diffrn_reflns_limit_k_min -9
_diffrn_reflns_limit_l_max 13
_diffrn_reflns_limit_l_min -12
_diffrn_reflns_number 5305
_diffrn_reflns_theta_full 25.35
_diffrn_reflns_theta_max 25.35
_diffrn_reflns_theta_min 3.84
_diffrn_source 'Enhance (Mo) X-ray Source'
_exptl_absorpt_coefficient_mu 0.079
_exptl_absorpt_correction_T_max 1.00000
_exptl_absorpt_correction_T_min 0.77304
_exptl_absorpt_correction_type multi-scan
_exptl_absorpt_process_details
;
CrysAlisPro, Agilent Technologies,
Version 1.171.35.11 (release 16-05-2011 CrysAlis171 .NET)
(compiled May 16 2011,17:55:39)
Empirical absorption correction using spherical harmonics,
 implemented in SCALE3 ABSPACK scaling algorithm.
;
_exptl_crystal_colour yellow
_exptl_crystal_colour_primary yellow
_exptl_crystal_density_diffrn 1.274
_exptl_crystal_density_method 'not measured'
_exptl_crystal_description block
_exptl_crystal_F_000 340
_exptl_crystal_size_max 0.38
_exptl_crystal_size_mid 0.32
_exptl_crystal_size_min 0.23
_refine_diff_density_max 0.230
_refine_diff_density_min -0.227
_refine_diff_density_rms 0.042
_refine_ls_extinction_method none
_refine_ls_goodness_of_fit_ref 1.033
_refine_ls_hydrogen_treatment constr
_refine_ls_matrix_type full
_refine_ls_number_parameters 226
_refine_ls_number_reflns 3075
_refine_ls_number_restraints 0
_refine_ls_restrained_S_all 1.033
_refine_ls_R_factor_all 0.0808
_refine_ls_R_factor_gt 0.0516
_refine_ls_shift/su_max 0.001
_refine_ls_shift/su_mean 0.000
_refine_ls_structure_factor_coef Fsqd
_refine_ls_weighting_details 'calc w=1/[\s^2^(Fo^2^)+(0.0639P)^2^+0.1096P] where P=(Fo^2^+2Fc^2^)/3'
_refine_ls_weighting_scheme calc
_refine_ls_wR_factor_gt 0.1220
_refine_ls_wR_factor_ref 0.1468
_reflns_number_gt 2122
_reflns_number_total 3075
_reflns_threshold_expression >2sigma(I)
_cod_data_source_file c7qm00435d3.cif
_cod_data_source_block 141211_cm_b
_cod_original_cell_volume 845.80(13)
_cod_database_code 1553700
_chemical_oxdiff_formula 'c10 h10 n2'
_reflns_odcompleteness_completeness 99.54
_reflns_odcompleteness_iscentric 1
_reflns_odcompleteness_theta 26.32
_olex2_refinement_description
;
1. Fixed Uiso
 At 1.2 times of:
  All C(H) groups, All N(H) groups
2.a Aromatic/amide H refined with riding coordinates:
 N1(H1), C2(H2), C3(H3), C4(H4), C5(H5), C9(H9), C12(H12), C13(H13), C14(H14),
 C15(H15), C16(H16), C18(H18), C19(H19), C20(H20), C21(H21), C22(H22)
;

loop_
_space_group_symop_id
_space_group_symop_operation_xyz
1 'x, y, z'
2 '-x, -y, -z'

loop_
_atom_site_label
_atom_site_type_symbol
_atom_site_fract_x
_atom_site_fract_y
_atom_site_fract_z
_atom_site_U_iso_or_equiv
_atom_site_adp_type
_atom_site_occupancy
_atom_site_calc_flag
_atom_site_refinement_flags_posn
O1 O 0.44573(16) 0.70219(17) 0.27601(13) 0.0647(4) Uani 1 d .
N1 N 0.16969(17) 0.78212(16) 0.47915(14) 0.0439(4) Uani 1 d .
H1 H 0.2222 0.7630 0.3945 0.053 Uiso 1 calc R
N2 N 0.00114(17) 0.84603(17) 0.75041(14) 0.0458(4) Uani 1 d .
C1 C -0.0016(2) 0.82885(19) 0.53129(18) 0.0420(4) Uani 1 d .
C2 C -0.0913(2) 0.8454(2) 0.4499(2) 0.0515(5) Uani 1 d .
H2 H -0.0357 0.8266 0.3579 0.062 Uiso 1 calc R
C3 C -0.2624(3) 0.8898(2) 0.5074(2) 0.0597(6) Uani 1 d .
H3 H -0.3227 0.9007 0.4537 0.072 Uiso 1 calc R
C4 C -0.3472(2) 0.9188(2) 0.6441(2) 0.0614(6) Uani 1 d .
H4 H -0.4633 0.9481 0.6814 0.074 Uiso 1 calc R
C5 C -0.2608(2) 0.9046(2) 0.7244(2) 0.0560(5) Uani 1 d .
H5 H -0.3183 0.9248 0.8160 0.067 Uiso 1 calc R
C6 C -0.0854(2) 0.8595(2) 0.66897(18) 0.0437(4) Uani 1 d .
C7 C 0.1643(2) 0.80087(19) 0.69772(16) 0.0405(4) Uani 1 d .
C8 C 0.2580(2) 0.76522(19) 0.55565(17) 0.0398(4) Uani 1 d .
C9 C 0.4349(2) 0.7196(2) 0.49381(17) 0.0440(4) Uani 1 d .
H9 H 0.4958 0.7093 0.5469 0.053 Uiso 1 calc R
C10 C 0.5204(2) 0.6898(2) 0.35738(18) 0.0489(5) Uani 1 d .
C11 C 0.7065(2) 0.6447(2) 0.29542(18) 0.0511(5) Uani 1 d .
C12 C 0.7845(3) 0.6812(3) 0.1597(2) 0.0781(7) Uani 1 d .
H12 H 0.7204 0.7327 0.1090 0.094 Uiso 1 calc R
C13 C 0.9559(3) 0.6421(4) 0.0994(3) 0.1024(10) Uani 1 d .
H13 H 1.0070 0.6688 0.0088 0.123 Uiso 1 calc R
C14 C 1.0510(3) 0.5642(3) 0.1721(3) 0.0941(9) Uani 1 d .
H14 H 1.1669 0.5374 0.1305 0.113 Uiso 1 calc R
C15 C 0.9772(3) 0.5252(3) 0.3059(3) 0.0733(7) Uani 1 d .
H15 H 1.0428 0.4714 0.3549 0.088 Uiso 1 calc R
C16 C 0.8042(2) 0.5662(2) 0.3682(2) 0.0562(5) Uani 1 d .
H16 H 0.7540 0.5407 0.4594 0.067 Uiso 1 calc R
C17 C 0.2492(2) 0.7938(2) 0.79000(16) 0.0432(5) Uani 1 d .
C18 C 0.1960(2) 0.9112(2) 0.86828(18) 0.0547(5) Uani 1 d .
H18 H 0.1128 0.9939 0.8581 0.066 Uiso 1 calc R
C19 C 0.2641(3) 0.9074(3) 0.9604(2) 0.0744(7) Uani 1 d .
H19 H 0.2270 0.9869 1.0121 0.089 Uiso 1 calc R
C20 C 0.3870(3) 0.7859(4) 0.9759(2) 0.0850(9) Uani 1 d .
H20 H 0.4333 0.7828 1.0383 0.102 Uiso 1 calc R
C21 C 0.4416(3) 0.6688(3) 0.8991(2) 0.0768(8) Uani 1 d .
H21 H 0.5257 0.5871 0.9095 0.092 Uiso 1 calc R
C22 C 0.3733(2) 0.6707(2) 0.80670(19) 0.0570(5) Uani 1 d .
H22 H 0.4101 0.5903 0.7561 0.068 Uiso 1 calc R

loop_
_atom_site_aniso_label
_atom_site_aniso_U_11
_atom_site_aniso_U_22
_atom_site_aniso_U_33
_atom_site_aniso_U_23
_atom_site_aniso_U_13
_atom_site_aniso_U_12
O1 0.0625(8) 0.0818(11) 0.0443(7) -0.0153(7) -0.0198(7) -0.0110(8)
N1 0.0477(8) 0.0464(9) 0.0384(8) -0.0066(7) -0.0148(7) -0.0154(7)
N2 0.0410(8) 0.0549(10) 0.0422(8) -0.0047(7) -0.0123(7) -0.0187(7)
C1 0.0452(9) 0.0362(10) 0.0498(10) -0.0014(8) -0.0192(8) -0.0176(8)
C2 0.0627(12) 0.0486(12) 0.0566(11) -0.0015(9) -0.0315(10) -0.0227(10)
C3 0.0657(13) 0.0553(13) 0.0803(15) 0.0042(11) -0.0444(12) -0.0277(10)
C4 0.0473(10) 0.0681(15) 0.0755(14) 0.0012(11) -0.0255(11) -0.0252(10)
C5 0.0445(10) 0.0658(14) 0.0566(12) -0.0041(10) -0.0138(9) -0.0221(9)
C6 0.0433(9) 0.0452(11) 0.0467(10) -0.0007(8) -0.0164(8) -0.0199(8)
C7 0.0406(9) 0.0419(10) 0.0393(9) -0.0019(8) -0.0124(8) -0.0165(8)
C8 0.0460(9) 0.0369(10) 0.0385(9) -0.0024(7) -0.0147(8) -0.0164(8)
C9 0.0427(9) 0.0474(11) 0.0409(9) -0.0051(8) -0.0131(8) -0.0148(8)
C10 0.0505(10) 0.0452(11) 0.0439(10) -0.0054(8) -0.0124(9) -0.0121(9)
C11 0.0503(10) 0.0458(12) 0.0467(11) -0.0073(9) -0.0059(9) -0.0156(9)
C12 0.0672(14) 0.0875(19) 0.0533(13) -0.0002(12) -0.0025(11) -0.0206(13)
C13 0.0722(17) 0.116(3) 0.0751(17) 0.0017(17) 0.0138(15) -0.0327(17)
C14 0.0495(13) 0.092(2) 0.107(2) -0.0208(17) 0.0091(15) -0.0215(14)
C15 0.0525(12) 0.0581(14) 0.0973(18) -0.0156(13) -0.0163(13) -0.0125(11)
C16 0.0511(11) 0.0485(12) 0.0602(12) -0.0070(10) -0.0105(10) -0.0160(9)
C17 0.0381(9) 0.0568(12) 0.0310(8) 0.0012(8) -0.0076(7) -0.0189(8)
C18 0.0444(10) 0.0754(15) 0.0429(10) -0.0123(10) -0.0134(8) -0.0163(10)
C19 0.0631(13) 0.122(2) 0.0471(11) -0.0197(13) -0.0185(10) -0.0342(15)
C20 0.0686(15) 0.156(3) 0.0446(12) 0.0117(15) -0.0273(12) -0.0520(18)
C21 0.0537(12) 0.106(2) 0.0604(14) 0.0339(14) -0.0278(11) -0.0250(13)
C22 0.0500(11) 0.0628(14) 0.0505(11) 0.0104(10) -0.0162(9) -0.0187(10)

loop_
_atom_type_symbol
_atom_type_description
_atom_type_scat_dispersion_real
_atom_type_scat_dispersion_imag
_atom_type_scat_source
C C 0.0033 0.0016 'International Tables Vol C Tables 4.2.6.8 and 6.1.1.4'
H H 0.0000 0.0000 'International Tables Vol C Tables 4.2.6.8 and 6.1.1.4'
N N 0.0061 0.0033 'International Tables Vol C Tables 4.2.6.8 and 6.1.1.4'
O O 0.0106 0.0060 'International Tables Vol C Tables 4.2.6.8 and 6.1.1.4'

loop_
_geom_angle_atom_site_label_1
_geom_angle_atom_site_label_2
_geom_angle_atom_site_label_3
_geom_angle
C1 N1 H1 118.9
C8 N1 H1 118.9
C8 N1 C1 122.19(14)
C7 N2 C6 118.98(14)
N1 C1 C2 121.29(16)
N1 C1 C6 118.30(16)
C2 C1 C6 120.41(16)
C1 C2 H2 120.5
C3 C2 C1 119.06(18)
C3 C2 H2 120.5
C2 C3 H3 119.4
C2 C3 C4 121.20(18)
C4 C3 H3 119.4
C3 C4 H4 119.9
C5 C4 C3 120.25(18)
C5 C4 H4 119.9
C4 C5 H5 119.9
C4 C5 C6 120.16(18)
C6 C5 H5 119.9
N2 C6 C1 121.21(15)
N2 C6 C5 119.88(16)
C1 C6 C5 118.91(17)
N2 C7 C8 122.16(16)
N2 C7 C17 116.05(14)
C8 C7 C17 121.74(14)
N1 C8 C7 117.15(15)
N1 C8 C9 118.95(15)
C9 C8 C7 123.86(16)
C8 C9 H9 118.8
C10 C9 C8 122.50(17)
C10 C9 H9 118.8
O1 C10 C9 122.86(16)
O1 C10 C11 116.19(15)
C9 C10 C11 120.93(18)
C12 C11 C10 119.0(2)
C16 C11 C10 122.26(17)
C16 C11 C12 118.72(19)
C11 C12 H12 119.7
C13 C12 C11 120.6(3)
C13 C12 H12 119.7
C12 C13 H13 119.9
C14 C13 C12 120.1(2)
C14 C13 H13 119.9
C13 C14 H14 119.8
C13 C14 C15 120.5(2)
C15 C14 H14 119.8
C14 C15 H15 120.1
C14 C15 C16 119.8(3)
C16 C15 H15 120.1
C11 C16 C15 120.3(2)
C11 C16 H16 119.9
C15 C16 H16 119.9
C18 C17 C7 118.82(16)
C18 C17 C22 118.77(18)
C22 C17 C7 122.30(17)
C17 C18 H18 119.4
C19 C18 C17 121.2(2)
C19 C18 H18 119.4
C18 C19 H19 120.1
C20 C19 C18 119.8(2)
C20 C19 H19 120.1
C19 C20 H20 120.0
C19 C20 C21 119.9(2)
C21 C20 H20 120.0
C20 C21 H21 119.5
C20 C21 C22 121.0(2)
C22 C21 H21 119.5
C17 C22 H22 120.3
C21 C22 C17 119.4(2)
C21 C22 H22 120.3

loop_
_geom_bond_atom_site_label_1
_geom_bond_atom_site_label_2
_geom_bond_distance
O1 C10 1.294(2)
N1 H1 0.8600
N1 C1 1.371(2)
N1 C8 1.340(2)
N2 C6 1.380(2)
N2 C7 1.307(2)
C1 C2 1.397(2)
C1 C6 1.398(2)
C2 H2 0.9300
C2 C3 1.371(3)
C3 H3 0.9300
C3 C4 1.385(3)
C4 H4 0.9300
C4 C5 1.367(3)
C5 H5 0.9300
C5 C6 1.404(2)
C7 C8 1.455(2)
C7 C17 1.486(2)
C8 C9 1.418(2)
C9 H9 0.9300
C9 C10 1.385(2)
C10 C11 1.491(3)
C11 C12 1.386(3)
C11 C16 1.382(3)
C12 H12 0.9300
C12 C13 1.376(3)
C13 H13 0.9300
C13 C14 1.362(4)
C14 H14 0.9300
C14 C15 1.370(4)
C15 H15 0.9300
C15 C16 1.389(3)
C16 H16 0.9300
C17 C18 1.389(3)
C17 C22 1.391(3)
C18 H18 0.9300
C18 C19 1.373(3)
C19 H19 0.9300
C19 C20 1.371(4)
C20 H20 0.9300
C20 C21 1.374(4)
C21 H21 0.9300
C21 C22 1.382(3)
C22 H22 0.9300
